data_7709314
loop_
_publ_author_name
'Laskova, Julia'
'Ananiev, Ivan'
'Kosenko, Irina'
'Serdyukov, Alexander'
'Stogniy, Marina'
'Sivaev, Igor'
'Grin, Mikhail'
'Semioshkin, Andrey'
'Bregadze, Vladimir I.'

_publ_section_title
;
 Nucleophilic addition reactions to nitrilium derivatives
 [B<sub>12</sub>H<sub>11</sub>NCCH<sub>3</sub>]<sup>-</sup> and
 [B<sub>12</sub>H<sub>11</sub>NCCH<sub>2</sub>CH<sub>3</sub>]<sup>-</sup>.
 Synthesis and structures of <i>closo</i>-dodecaborate-based iminols,
 amides and amidines.
;
_journal_issue 8
_journal_name_full 'Dalton transactions (Cambridge, England : 2003)'
_journal_page_first 3051
_journal_page_last 3059
_journal_paper_doi 10.1039/d1dt04174f
_journal_volume 51
_journal_year 2022
_chemical_formula_sum 'C22 H21 B3 F6 N8'
_chemical_formula_weight 543.90
_space_group_crystal_system monoclinic
_space_group_IT_number 15
_space_group_name_Hall '-C 2yc'
_space_group_name_H-M_alt 'C 1 2/c 1'
_atom_sites_solution_hydrogens geom
_audit_creation_method SHELXL-2018/3
_audit_update_record
;
2021-06-21 deposited with the CCDC.	2022-01-17 downloaded from the CCDC.
;
_cell_angle_alpha 90
_cell_angle_beta 112.98(3)
_cell_angle_gamma 90
_cell_formula_units_Z 8
_cell_length_a 21.593(13)
_cell_length_b 17.946(12)
_cell_length_c 15.446(10)
_cell_measurement_reflns_used 1816
_cell_measurement_temperature 199(2)
_cell_measurement_theta_max 43.11
_cell_measurement_theta_min 2.89
_cell_volume 5510(6)
_computing_structure_refinement 'SHELXL-2018/3 (Sheldrick, 2018)'
_computing_structure_solution 'SHELXT 2014/5 (Sheldrick, 2014)'
_diffrn_ambient_temperature 199(2)
_diffrn_measured_fraction_theta_full 0.994
_diffrn_measured_fraction_theta_max 0.994
_diffrn_measurement_device_type 'BRUKER D8 VENTURE PHOTON II'
_diffrn_radiation_type GaK\a
_diffrn_radiation_wavelength 1.34139
_diffrn_reflns_av_R_equivalents 0.0923
_diffrn_reflns_av_unetI/netI 0.0745
_diffrn_reflns_Laue_measured_fraction_full 0.994
_diffrn_reflns_Laue_measured_fraction_max 0.994
_diffrn_reflns_limit_h_max 18
_diffrn_reflns_limit_h_min -25
_diffrn_reflns_limit_k_max 21
_diffrn_reflns_limit_k_min -21
_diffrn_reflns_limit_l_max 18
_diffrn_reflns_limit_l_min -17
_diffrn_reflns_number 20895
_diffrn_reflns_point_group_measured_fraction_full 0.994
_diffrn_reflns_point_group_measured_fraction_max 0.994
_diffrn_reflns_theta_full 53.184
_diffrn_reflns_theta_max 53.184
_diffrn_reflns_theta_min 2.886
_exptl_absorpt_coefficient_mu 0.600
_exptl_crystal_density_diffrn 1.311
_exptl_crystal_description block
_exptl_crystal_F_000 2224
_exptl_crystal_size_max 0.100
_exptl_crystal_size_mid 0.100
_exptl_crystal_size_min 0.100
_refine_diff_density_max 0.233
_refine_diff_density_min -0.159
_refine_diff_density_rms 0.047
_refine_ls_extinction_coef 0.00092(11)
_refine_ls_extinction_expression Fc^*^=kFc[1+0.001xFc^2^\l^3^/sin(2\q)]^-1/4^
_refine_ls_extinction_method 'SHELXL-2018/3 (Sheldrick 2018)'
_refine_ls_goodness_of_fit_ref 0.983
_refine_ls_hydrogen_treatment constr
_refine_ls_matrix_type full
_refine_ls_number_parameters 385
_refine_ls_number_reflns 4889
_refine_ls_number_restraints 324
_refine_ls_restrained_S_all 0.975
_refine_ls_R_factor_all 0.1521
_refine_ls_R_factor_gt 0.0617
_refine_ls_shift/su_max 0.008
_refine_ls_shift/su_mean 0.000
_refine_ls_structure_factor_coef Fsqd
_refine_ls_weighting_details 'w=1/[\s^2^(Fo^2^)+(0.0800P)^2^+0.5000P] where P=(Fo^2^+2Fc^2^)/3'
_refine_ls_weighting_scheme calc
_refine_ls_wR_factor_gt 0.1495
_refine_ls_wR_factor_ref 0.1908
_reflns_Friedel_coverage 0.000
_reflns_number_gt 1972
_reflns_number_total 4889
_reflns_threshold_expression 'I > 2\s(I)'
_cod_data_source_file d1dt04174f2.cif
_cod_data_source_block shenzhen_wss_3b_0m_a_sq
_cod_depositor_comments 'Adding full bibliography for 7709314--7709317.cif.'
_cod_original_sg_symbol_H-M 'C 2/c'
_cod_database_code 7709314
_shelx_shelxl_version_number 2018/3
_shelx_space_group_comment
;
The symmetry employed for this shelxl refinement is uniquely defined
by the following loop, which should always be used as a source of
symmetry information in preference to the above space-group names.
They are only intended as comments.
;
_shelx_estimated_absorpt_t_min 0.942
_shelx_estimated_absorpt_t_max 0.942

loop_
_space_group_symop_operation_xyz
'x, y, z'
'-x, y, -z+1/2'
'x+1/2, y+1/2, z'
'-x+1/2, y+1/2, -z+1/2'
'-x, -y, -z'
'x, -y, z-1/2'
'-x+1/2, -y+1/2, -z'
'x+1/2, -y+1/2, z-1/2'

loop_
_atom_site_label
_atom_site_type_symbol
_atom_site_fract_x
_atom_site_fract_y
_atom_site_fract_z
_atom_site_U_iso_or_equiv
_atom_site_adp_type
_atom_site_occupancy
_atom_site_site_symmetry_order
_atom_site_calc_flag
_atom_site_refinement_flags_posn
_atom_site_refinement_flags_adp
_atom_site_refinement_flags_occupancy
_atom_site_disorder_assembly
_atom_site_disorder_group
F1 F 0.38608(13) 0.66976(14) 0.85650(16) 0.1106(8) Uani 1 1 d . U . . .
B1 B 0.4229(3) 0.6556(3) 0.8037(3) 0.0833(13) Uani 1 1 d . U . . .
N1 N 0.39658(15) 0.69596(18) 0.7080(2) 0.0769(9) Uani 1 1 d . U . . .
C1 C 0.39481(19) 0.7725(2) 0.6935(3) 0.0806(11) Uani 1 1 d . U . . .
F2 F 0.49018(11) 0.66846(13) 0.85705(15) 0.1015(8) Uani 1 1 d . U . . .
B2 B 0.3168(3) 0.7641(3) 0.4223(4) 0.0831(13) Uani 1 1 d . U . . .
N2 N 0.34632(15) 0.74856(19) 0.5281(2) 0.0787(9) Uani 1 1 d . U . . .
C2 C 0.36891(19) 0.7990(2) 0.6020(3) 0.0802(11) Uani 1 1 d . U . . .
F3 F 0.26028(11) 0.80821(12) 0.39132(16) 0.0999(8) Uani 1 1 d . U . . .
N3 N 0.38131(14) 0.57542(18) 0.6631(2) 0.0741(8) Uani 1 1 d . U . . .
C3 C 0.3663(2) 0.8753(3) 0.5862(3) 0.0976(13) Uani 1 1 d . U . . .
H3 H 0.348814 0.893860 0.523626 0.117 Uiso 1 1 calc R U . . .
C4 C 0.3889(2) 0.9238(3) 0.6603(4) 0.1054(14) Uani 1 1 d . U . . .
H4 H 0.385922 0.975952 0.649138 0.126 Uiso 1 1 calc R U . . .
F4 F 0.36324(11) 0.79484(12) 0.39053(16) 0.0986(7) Uani 1 1 d . U . . .
N4 N 0.41156(16) 0.57568(19) 0.7624(2) 0.0847(9) Uani 1 1 d . U . . .
N5 N 0.32042(15) 0.63246(17) 0.4663(2) 0.0752(8) Uani 1 1 d . U . . .
C5 C 0.4158(2) 0.8973(3) 0.7507(4) 0.1039(14) Uani 1 1 d . U . . .
H5 H 0.432590 0.931440 0.801585 0.125 Uiso 1 1 calc R U . . .
N6 N 0.30069(15) 0.68234(17) 0.3905(2) 0.0783(9) Uani 1 1 d . U . . .
C6 C 0.4190(2) 0.8221(3) 0.7689(3) 0.0943(12) Uani 1 1 d . U . . .
H6 H 0.437331 0.804174 0.831787 0.113 Uiso 1 1 calc R U . . .
C7 C 0.37459(17) 0.6468(2) 0.6378(3) 0.0706(10) Uani 1 1 d . U . . .
N7 N 0.38833(17) 0.4329(2) 0.6742(3) 0.0913(10) Uani 1 1 d . U . . .
H7A H 0.374323 0.468129 0.631239 0.110 Uiso 0.299(5) 1 calc R U P A 2
C8 C 0.34678(18) 0.6743(2) 0.5428(3) 0.0723(10) Uani 1 1 d . U . . .
N8 N 0.26220(16) 0.5260(2) 0.3366(2) 0.0871(9) Uani 1 1 d . U . . .
H8A H 0.282998 0.528189 0.398175 0.105 Uiso 0.701(5) 1 calc R U P A 1
C9 C 0.4276(2) 0.5127(3) 0.8086(3) 0.0876(12) Uani 1 1 d . U . . .
H9 H 0.447845 0.515854 0.875196 0.105 Uiso 1 1 calc R U . . .
C10 C 0.4181(2) 0.4433(3) 0.7704(3) 0.0846(11) Uani 1 1 d . U . . .
C11 C 0.4333(2) 0.3737(3) 0.8156(3) 0.0893(12) Uani 1 1 d . U . . .
C12 C 0.4114(2) 0.3221(3) 0.7443(4) 0.1061(14) Uani 1 1 d . U . . .
H12 H 0.414004 0.269546 0.752083 0.127 Uiso 1 1 calc R U . . .
C13 C 0.3848(2) 0.3596(3) 0.6586(4) 0.1031(13) Uani 1 1 d . U . . .
C14 C 0.4668(2) 0.3621(3) 0.9191(3) 0.1030(14) Uani 1 1 d . U . . .
H14A H 0.469489 0.308642 0.932880 0.155 Uiso 1 1 calc R U . . .
H14B H 0.440662 0.386852 0.950334 0.155 Uiso 1 1 calc R U . . .
H14C H 0.512215 0.383241 0.942099 0.155 Uiso 1 1 calc R U . . .
C15 C 0.3559(3) 0.3254(3) 0.5618(4) 0.1365(19) Uani 1 1 d . U . . .
H15A H 0.364236 0.271571 0.566625 0.205 Uiso 1 1 calc R U . . .
H15B H 0.377456 0.347732 0.522705 0.205 Uiso 1 1 calc R U . . .
H15C H 0.307387 0.334676 0.533162 0.205 Uiso 1 1 calc R U . . .
C16 C 0.2698(2) 0.6579(3) 0.3042(3) 0.0854(11) Uani 1 1 d . U . . .
H16 H 0.258424 0.694457 0.255970 0.102 Uiso 1 1 calc R U . . .
C17 C 0.2519(2) 0.5852(3) 0.2748(3) 0.0852(11) Uani 1 1 d . U . . .
C18 C 0.2168(2) 0.5586(3) 0.1830(3) 0.1017(13) Uani 1 1 d . U . . .
C19 C 0.1946(3) 0.6043(3) 0.0957(3) 0.1340(19) Uani 1 1 d . U . . .
H19A H 0.161684 0.576139 0.043599 0.201 Uiso 1 1 calc R U . . .
H19B H 0.233528 0.616331 0.080635 0.201 Uiso 1 1 calc R U . . .
H19C H 0.173889 0.650507 0.105236 0.201 Uiso 1 1 calc R U . . .
C20 C 0.2073(3) 0.4840(3) 0.1920(4) 0.1148(16) Uani 1 1 d . U . . .
H20 H 0.185132 0.450913 0.141269 0.138 Uiso 1 1 calc R U . . .
C21 C 0.2345(2) 0.4640(3) 0.2853(4) 0.0991(13) Uani 1 1 d . U . . .
C22 C 0.2340(3) 0.3911(3) 0.3308(4) 0.1253(17) Uani 1 1 d . U . . .
H22A H 0.199945 0.358577 0.286149 0.188 Uiso 1 1 calc R U . . .
H22B H 0.223394 0.398945 0.386264 0.188 Uiso 1 1 calc R U . . .
H22C H 0.278363 0.367622 0.349895 0.188 Uiso 1 1 calc R U . . .
B3 B 0.3684(3) 0.5035(4) 0.6045(5) 0.0786(18) Uani 0.701(5) 1 d D U P A 1
F5 F 0.3016(2) 0.4978(2) 0.5437(3) 0.0914(13) Uani 0.701(5) 1 d D U P A 1
F6 F 0.4081(2) 0.50344(17) 0.5521(3) 0.0933(13) Uani 0.701(5) 1 d D U P A 1
B3A B 0.3057(6) 0.5413(9) 0.4492(11) 0.079(3) Uani 0.299(5) 1 d D U P A 2
F5A F 0.2671(6) 0.5178(6) 0.4975(8) 0.098(3) Uani 0.299(5) 1 d D U P A 2
F6A F 0.3662(5) 0.5037(4) 0.4790(7) 0.094(3) Uani 0.299(5) 1 d D U P A 2

loop_
_atom_site_aniso_label
_atom_site_aniso_U_11
_atom_site_aniso_U_22
_atom_site_aniso_U_33
_atom_site_aniso_U_23
_atom_site_aniso_U_13
_atom_site_aniso_U_12
F1 0.1182(19) 0.140(2) 0.0873(17) -0.0168(14) 0.0554(15) -0.0143(15)
B1 0.074(3) 0.102(3) 0.070(3) -0.002(3) 0.023(2) 0.000(2)
N1 0.0713(19) 0.088(2) 0.068(2) -0.0025(18) 0.0230(16) 0.0023(17)
C1 0.075(2) 0.085(3) 0.083(3) -0.006(2) 0.033(2) -0.002(2)
F2 0.0835(16) 0.1227(19) 0.0794(16) 0.0006(13) 0.0111(12) -0.0120(13)
B2 0.076(3) 0.089(3) 0.087(3) 0.011(3) 0.035(3) 0.005(3)
N2 0.078(2) 0.083(2) 0.075(2) 0.0045(18) 0.0296(17) 0.0012(17)
C2 0.078(2) 0.078(3) 0.086(3) -0.004(2) 0.033(2) -0.002(2)
F3 0.0914(16) 0.1012(17) 0.1053(18) 0.0170(13) 0.0364(13) 0.0218(13)
N3 0.0749(19) 0.083(2) 0.058(2) 0.0011(16) 0.0196(15) -0.0006(17)
C3 0.107(3) 0.089(3) 0.099(3) -0.004(2) 0.042(3) 0.000(2)
C4 0.110(3) 0.087(3) 0.117(4) -0.008(3) 0.042(3) 0.000(3)
F4 0.1014(17) 0.0975(16) 0.1066(18) 0.0133(13) 0.0511(14) -0.0001(13)
N4 0.086(2) 0.097(2) 0.064(2) 0.0064(18) 0.0215(17) -0.0009(18)
N5 0.0757(19) 0.086(2) 0.060(2) 0.0078(17) 0.0214(15) 0.0007(17)
C5 0.099(3) 0.095(3) 0.119(4) -0.025(3) 0.045(3) -0.007(3)
N6 0.079(2) 0.086(2) 0.070(2) 0.0067(18) 0.0281(17) 0.0032(17)
C6 0.090(3) 0.101(3) 0.092(3) -0.018(3) 0.035(2) -0.005(3)
C7 0.062(2) 0.082(3) 0.065(2) -0.004(2) 0.0211(18) 0.0011(19)
N7 0.088(2) 0.106(3) 0.082(2) 0.007(2) 0.0350(18) 0.000(2)
C8 0.065(2) 0.082(3) 0.069(2) 0.001(2) 0.0251(18) 0.0017(19)
N8 0.086(2) 0.096(2) 0.075(2) -0.0098(19) 0.0268(17) 0.0020(18)
C9 0.087(3) 0.100(3) 0.068(3) 0.014(2) 0.022(2) -0.006(2)
C10 0.079(2) 0.101(3) 0.069(3) 0.015(2) 0.025(2) -0.005(2)
C11 0.082(3) 0.101(3) 0.087(3) 0.016(2) 0.036(2) 0.004(2)
C12 0.105(3) 0.111(3) 0.111(4) 0.012(3) 0.052(3) 0.006(3)
C13 0.094(3) 0.127(4) 0.094(3) 0.001(3) 0.043(3) 0.001(3)
C14 0.099(3) 0.119(3) 0.086(3) 0.033(3) 0.031(3) 0.006(3)
C15 0.141(4) 0.161(5) 0.109(4) -0.026(4) 0.051(3) -0.010(4)
C16 0.082(3) 0.107(3) 0.063(3) 0.007(2) 0.024(2) 0.004(2)
C17 0.085(3) 0.101(3) 0.067(3) -0.003(2) 0.026(2) 0.003(2)
C18 0.095(3) 0.137(4) 0.071(3) -0.012(3) 0.030(2) 0.008(3)
C19 0.133(4) 0.189(5) 0.069(3) 0.004(3) 0.028(3) 0.029(4)
C20 0.115(3) 0.128(4) 0.090(3) -0.029(3) 0.029(3) 0.003(3)
C21 0.096(3) 0.102(3) 0.097(3) -0.022(3) 0.035(3) 0.004(3)
C22 0.135(4) 0.098(4) 0.142(5) -0.019(3) 0.053(3) -0.004(3)
B3 0.077(4) 0.091(4) 0.068(4) 0.009(3) 0.029(3) 0.004(3)
F5 0.091(3) 0.087(3) 0.084(3) 0.003(2) 0.021(2) -0.010(2)
F6 0.114(3) 0.089(2) 0.087(3) 0.0043(19) 0.051(3) 0.003(2)
B3A 0.079(6) 0.088(6) 0.070(5) 0.001(5) 0.027(5) -0.001(5)
F5A 0.117(8) 0.095(6) 0.081(7) 0.001(5) 0.039(6) -0.016(6)
F6A 0.097(5) 0.089(5) 0.084(6) -0.003(4) 0.021(5) 0.020(4)

loop_
_atom_type_symbol
_atom_type_description
_atom_type_scat_dispersion_real
_atom_type_scat_dispersion_imag
_atom_type_scat_source
C C 0.0137 0.0067 'International Tables Vol C Tables 4.2.6.8 and 6.1.1.4'
H H 0.0000 0.0000 'International Tables Vol C Tables 4.2.6.8 and 6.1.1.4'
B B 0.0070 0.0029 'International Tables Vol C Tables 4.2.6.8 and 6.1.1.4'
N N 0.0241 0.0134 'International Tables Vol C Tables 4.2.6.8 and 6.1.1.4'
F F 0.0583 0.0400 'International Tables Vol C Tables 4.2.6.8 and 6.1.1.4'

loop_
_geom_angle_atom_site_label_1
_geom_angle_atom_site_label_2
_geom_angle_atom_site_label_3
_geom_angle
_geom_angle_site_symmetry_1
_geom_angle_site_symmetry_3
_geom_angle_publ_flag
F1 B1 F2 109.6(4) . . ?
F1 B1 N1 113.8(4) . . ?
F2 B1 N1 113.7(4) . . ?
F1 B1 N4 112.5(4) . . ?
F2 B1 N4 111.1(4) . . ?
N1 B1 N4 95.7(3) . . ?
C7 N1 C1 122.9(3) . . ?
C7 N1 B1 110.5(3) . . ?
C1 N1 B1 126.6(3) . . ?
C2 C1 N1 118.6(4) . . ?
C2 C1 C6 120.2(4) . . ?
N1 C1 C6 121.2(4) . . ?
F3 B2 F4 108.2(4) . . ?
F3 B2 N2 114.8(4) . . ?
F4 B2 N2 113.1(4) . . ?
F3 B2 N6 112.2(4) . . ?
F4 B2 N6 111.6(4) . . ?
N2 B2 N6 96.6(3) . . ?
C8 N2 C2 121.9(3) . . ?
C8 N2 B2 109.4(3) . . ?
C2 N2 B2 128.8(4) . . ?
C1 C2 N2 119.2(4) . . ?
C1 C2 C3 119.4(4) . . ?
N2 C2 C3 121.4(4) . . ?
C7 N3 N4 105.5(3) . . ?
C7 N3 B3 131.3(4) . . ?
N4 N3 B3 122.9(4) . . ?
C4 C3 C2 120.2(5) . . ?
C4 C3 H3 119.9 . . ?
C2 C3 H3 119.9 . . ?
C3 C4 C5 120.2(5) . . ?
C3 C4 H4 119.9 . . ?
C5 C4 H4 119.9 . . ?
C9 N4 N3 120.0(4) . . ?
C9 N4 B1 127.5(4) . . ?
N3 N4 B1 112.4(3) . . ?
C8 N5 N6 105.5(3) . . ?
C8 N5 B3A 133.2(6) . . ?
N6 N5 B3A 121.2(6) . . ?
C4 C5 C6 121.1(5) . . ?
C4 C5 H5 119.5 . . ?
C6 C5 H5 119.5 . . ?
C16 N6 N5 120.2(3) . . ?
C16 N6 B2 127.1(4) . . ?
N5 N6 B2 112.6(3) . . ?
C5 C6 C1 118.9(5) . . ?
C5 C6 H6 120.6 . . ?
C1 C6 H6 120.6 . . ?
N3 C7 N1 115.7(3) . . ?
N3 C7 C8 125.7(4) . . ?
N1 C7 C8 118.6(4) . . ?
C13 N7 C10 107.2(4) . . ?
C13 N7 B3 132.4(4) . . ?
C10 N7 B3 120.3(4) . . ?
C13 N7 H7A 126.4 . . ?
C10 N7 H7A 126.4 . . ?
N5 C8 N2 115.9(3) . . ?
N5 C8 C7 125.3(4) . . ?
N2 C8 C7 118.8(4) . . ?
C21 N8 C17 108.1(4) . . ?
C21 N8 B3A 133.6(7) . . ?
C17 N8 B3A 118.2(6) . . ?
C21 N8 H8A 126.0 . . ?
C17 N8 H8A 126.0 . . ?
N4 C9 C10 126.4(4) . . ?
N4 C9 H9 116.8 . . ?
C10 C9 H9 116.8 . . ?
C9 C10 N7 121.1(4) . . ?
C9 C10 C11 129.3(4) . . ?
N7 C10 C11 109.6(4) . . ?
C12 C11 C10 105.1(4) . . ?
C12 C11 C14 129.6(4) . . ?
C10 C11 C14 125.4(4) . . ?
C11 C12 C13 108.7(5) . . ?
C11 C12 H12 125.6 . . ?
C13 C12 H12 125.6 . . ?
N7 C13 C12 109.4(5) . . ?
N7 C13 C15 123.5(5) . . ?
C12 C13 C15 127.1(5) . . ?
C11 C14 H14A 109.5 . . ?
C11 C14 H14B 109.5 . . ?
H14A C14 H14B 109.5 . . ?
C11 C14 H14C 109.5 . . ?
H14A C14 H14C 109.5 . . ?
H14B C14 H14C 109.5 . . ?
C13 C15 H15A 109.5 . . ?
C13 C15 H15B 109.5 . . ?
H15A C15 H15B 109.5 . . ?
C13 C15 H15C 109.5 . . ?
H15A C15 H15C 109.5 . . ?
H15B C15 H15C 109.5 . . ?
N6 C16 C17 127.8(4) . . ?
N6 C16 H16 116.1 . . ?
C17 C16 H16 116.1 . . ?
C16 C17 N8 123.2(4) . . ?
C16 C17 C18 128.4(4) . . ?
N8 C17 C18 108.2(4) . . ?
C20 C18 C17 105.8(4) . . ?
C20 C18 C19 128.5(5) . . ?
C17 C18 C19 125.7(5) . . ?
C18 C19 H19A 109.5 . . ?
C18 C19 H19B 109.5 . . ?
H19A C19 H19B 109.5 . . ?
C18 C19 H19C 109.5 . . ?
H19A C19 H19C 109.5 . . ?
H19B C19 H19C 109.5 . . ?
C18 C20 C21 110.0(5) . . ?
C18 C20 H20 125.0 . . ?
C21 C20 H20 125.0 . . ?
N8 C21 C20 107.9(5) . . ?
N8 C21 C22 121.9(5) . . ?
C20 C21 C22 130.2(5) . . ?
C21 C22 H22A 109.5 . . ?
C21 C22 H22B 109.5 . . ?
H22A C22 H22B 109.5 . . ?
C21 C22 H22C 109.5 . . ?
H22A C22 H22C 109.5 . . ?
H22B C22 H22C 109.5 . . ?
F5 B3 F6 108.8(5) . . ?
F5 B3 N3 111.2(5) . . ?
F6 B3 N3 109.4(5) . . ?
F5 B3 N7 109.4(5) . . ?
F6 B3 N7 109.0(5) . . ?
N3 B3 N7 109.0(4) . . ?
F6A B3A F5A 111.3(12) . . ?
F6A B3A N8 110.2(10) . . ?
F5A B3A N8 107.7(10) . . ?
F6A B3A N5 109.2(9) . . ?
F5A B3A N5 109.4(10) . . ?
N8 B3A N5 109.0(9) . . ?

loop_
_geom_bond_atom_site_label_1
_geom_bond_atom_site_label_2
_geom_bond_distance
_geom_bond_site_symmetry_2
_geom_bond_publ_flag
F1 B1 1.366(5) . ?
B1 F2 1.381(5) . ?
B1 N1 1.541(6) . ?
B1 N4 1.551(6) . ?
N1 C7 1.333(4) . ?
N1 C1 1.390(5) . ?
C1 C2 1.385(5) . ?
C1 C6 1.395(5) . ?
B2 F3 1.375(5) . ?
B2 F4 1.392(5) . ?
B2 N2 1.530(6) . ?
B2 N6 1.543(6) . ?
N2 C8 1.351(5) . ?
N2 C2 1.387(5) . ?
C2 C3 1.388(5) . ?
N3 C7 1.331(5) . ?
N3 N4 1.413(4) . ?
N3 B3 1.539(7) . ?
C3 C4 1.368(6) . ?
C3 H3 0.9500 . ?
C4 C5 1.371(6) . ?
C4 H4 0.9500 . ?
N4 C9 1.308(5) . ?
N5 C8 1.327(4) . ?
N5 N6 1.401(4) . ?
N5 B3A 1.668(16) . ?
C5 C6 1.375(6) . ?
C5 H5 0.9500 . ?
N6 C16 1.311(4) . ?
C6 H6 0.9500 . ?
C7 C8 1.438(5) . ?
N7 C13 1.335(6) . ?
N7 C10 1.382(5) . ?
N7 B3 1.609(7) . ?
N7 H7A 0.8800 . ?
N8 C21 1.362(5) . ?
N8 C17 1.386(5) . ?
N8 B3A 1.646(16) . ?
N8 H8A 0.8800 . ?
C9 C10 1.359(6) . ?
C9 H9 0.9500 . ?
C10 C11 1.404(6) . ?
C11 C12 1.375(6) . ?
C11 C14 1.489(6) . ?
C12 C13 1.392(6) . ?
C12 H12 0.9500 . ?
C13 C15 1.508(6) . ?
C14 H14A 0.9800 . ?
C14 H14B 0.9800 . ?
C14 H14C 0.9800 . ?
C15 H15A 0.9800 . ?
C15 H15B 0.9800 . ?
C15 H15C 0.9800 . ?
C16 C17 1.386(6) . ?
C16 H16 0.9500 . ?
C17 C18 1.405(6) . ?
C18 C20 1.371(6) . ?
C18 C19 1.489(6) . ?
C19 H19A 0.9800 . ?
C19 H19B 0.9800 . ?
C19 H19C 0.9800 . ?
C20 C21 1.375(6) . ?
C20 H20 0.9500 . ?
C21 C22 1.487(6) . ?
C22 H22A 0.9800 . ?
C22 H22B 0.9800 . ?
C22 H22C 0.9800 . ?
B3 F5 1.384(7) . ?
B3 F6 1.389(7) . ?
B3A F6A 1.381(12) . ?
B3A F5A 1.382(12) . ?
